data_7054146
loop_
_publ_author_name
'Galbraith, Ewan'
'Kelly, Andrew M.'
'Fossey, John S.'
'Kociok-K\"ohn, Gabriele'
'Davidson, Matthew G.'
'Bull, Steven D.'
'James, Tony D.'

_publ_section_title
;
 Dynamic covalent self-assembled macrocycles prepared from
 2-formyl-aryl-boronic acids and 1,2-amino alcohols
;
_journal_issue 1
_journal_name_full 'New Journal of Chemistry'
_journal_page_first 181
_journal_paper_doi 10.1039/b815138e
_journal_volume 33
_journal_year 2009
_chemical_absolute_configuration unk
_chemical_formula_moiety 'C24 H30 B2 N2 O3, 2(C H Cl3)'
_chemical_formula_sum 'C26 H32 B2 Cl6 N2 O3'
_chemical_formula_weight 654.86
_chemical_name_systematic
;
?
;
_space_group_IT_number 4
_symmetry_cell_setting monoclinic
_symmetry_Int_Tables_number 4
_symmetry_space_group_name_Hall 'P 2yb'
_symmetry_space_group_name_H-M 'P 1 21 1'
_atom_sites_solution_hydrogens geom
_atom_sites_solution_primary direct
_atom_sites_solution_secondary difmap
_audit_creation_method SHELXL-97
_cell_angle_alpha 90.00
_cell_angle_beta 90.4398(10)
_cell_angle_gamma 90.00
_cell_formula_units_Z 2
_cell_length_a 12.8270(2)
_cell_length_b 9.1145(2)
_cell_length_c 13.5149(3)
_cell_measurement_reflns_used 13932
_cell_measurement_temperature 150(2)
_cell_measurement_theta_max 27.485
_cell_measurement_theta_min 2.910
_cell_volume 1580.00(6)
_computing_cell_refinement 'HKL Scalepack (Otwinowski & Minor 1997)'
_computing_data_collection 'Collect, Nonius program suite version 1.9 (1997)'
_computing_data_reduction 'Denzo and Scalepack (Otwinowski & Minor, 1997)'
_computing_molecular_graphics 'ORTEP3 for Windows - L. J. Farrugia, J. Appl. Crystallogr. 1997, 30, 565'
_computing_publication_material 'SHELX97-2, G. M. Sheldrick'
_computing_structure_refinement
;
SHELX97-2 Program for Crystal Structure Analysis. G. M. Sheldrick,
Institut f. Anorg. Chemie der Universit\"at, Tammanstrasse 4,
D-3400 G\"ottingen, Germany, 1998.
;
_computing_structure_solution
;
SIR97- Altomare A., Burla M.C., Camalli M., Cascarano G.L., Giacovazzo C. ,
Guagliardi A., Moliterni A.G.G., Polidori G.,Spagna R.
(1999) J. Appl. Cryst. 32, 115-119.
;
_diffrn_ambient_temperature 150(2)
_diffrn_measured_fraction_theta_full 0.994
_diffrn_measured_fraction_theta_max 0.994
_diffrn_measurement_device_type 'Nonius Kappa CCD'
_diffrn_measurement_method '167 2.0 degree images with \w scans'
_diffrn_radiation_monochromator graphite
_diffrn_radiation_source 'fine-focus sealed tube'
_diffrn_radiation_type MoK\a
_diffrn_radiation_wavelength 0.71073
_diffrn_reflns_av_R_equivalents 0.0302
_diffrn_reflns_av_sigmaI/netI 0.0352
_diffrn_reflns_limit_h_max 16
_diffrn_reflns_limit_h_min -16
_diffrn_reflns_limit_k_max 11
_diffrn_reflns_limit_k_min -11
_diffrn_reflns_limit_l_max 17
_diffrn_reflns_limit_l_min -17
_diffrn_reflns_number 17416
_diffrn_reflns_theta_full 27.48
_diffrn_reflns_theta_max 27.48
_diffrn_reflns_theta_min 4.16
_diffrn_standards_decay_% 0
_diffrn_standards_number none
_exptl_absorpt_coefficient_mu 0.574
_exptl_absorpt_correction_T_max 0.8697
_exptl_absorpt_correction_T_min 0.7622
_exptl_absorpt_correction_type multi-scan
_exptl_absorpt_process_details
;
multi-scan from symmetry-related measurements
Sortav (Blessing 1995)
;
_exptl_crystal_colour colourless
_exptl_crystal_density_diffrn 1.376
_exptl_crystal_density_method 'not measured'
_exptl_crystal_description block
_exptl_crystal_F_000 676
_exptl_crystal_size_max 0.50
_exptl_crystal_size_mid 0.40
_exptl_crystal_size_min 0.25
_refine_diff_density_max 0.613
_refine_diff_density_min -0.649
_refine_diff_density_rms 0.049
_refine_ls_abs_structure_details 'Flack H D (1983), Acta Cryst. A39, 876-881'
_refine_ls_abs_structure_Flack 0.45(5)
_refine_ls_extinction_method none
_refine_ls_goodness_of_fit_ref 1.038
_refine_ls_hydrogen_treatment constr
_refine_ls_matrix_type full
_refine_ls_number_parameters 372
_refine_ls_number_reflns 6826
_refine_ls_number_restraints 1
_refine_ls_restrained_S_all 1.038
_refine_ls_R_factor_all 0.0475
_refine_ls_R_factor_gt 0.0437
_refine_ls_shift/su_max 0.001
_refine_ls_shift/su_mean 0.000
_refine_ls_structure_factor_coef Fsqd
_refine_ls_weighting_details 'calc w=1/[\s^2^(Fo^2^)+(0.0380P)^2^+1.0797P] where P=(Fo^2^+2Fc^2^)/3'
_refine_ls_weighting_scheme calc
_refine_ls_wR_factor_gt 0.1027
_refine_ls_wR_factor_ref 0.1059
_reflns_number_gt 6398
_reflns_number_total 6826
_reflns_threshold_expression >2sigma(I)
_cod_data_source_file b815138e.txt
_cod_data_source_block k07tdj1
_cod_original_cell_volume 1580.10(6)
_cod_original_sg_symbol_H-M 'P 21'
_cod_database_code 7054146

loop_
_symmetry_equiv_pos_as_xyz
'x, y, z'
'-x, y+1/2, -z'

loop_
_atom_site_label
_atom_site_type_symbol
_atom_site_fract_x
_atom_site_fract_y
_atom_site_fract_z
_atom_site_U_iso_or_equiv
_atom_site_adp_type
_atom_site_occupancy
_atom_site_symmetry_multiplicity
_atom_site_calc_flag
_atom_site_refinement_flags
_atom_site_disorder_assembly
_atom_site_disorder_group
B1 B 0.0773(2) 0.4849(3) 0.17007(18) 0.0265(5) Uani 1 1 d . . .
B2 B 0.2107(2) 0.5704(3) 0.29049(18) 0.0267(5) Uani 1 1 d . . .
N1 N 0.10825(16) 0.5931(2) 0.07371(13) 0.0286(4) Uani 1 1 d . . .
N2 N 0.24392(16) 0.4122(2) 0.34239(14) 0.0291(4) Uani 1 1 d . . .
O1 O 0.13086(13) 0.34625(19) 0.15487(11) 0.0289(4) Uani 1 1 d . . .
O2 O 0.28834(13) 0.5933(2) 0.21331(12) 0.0296(3) Uani 1 1 d . . .
O3 O 0.10477(12) 0.56318(18) 0.25777(11) 0.0265(3) Uani 1 1 d . . .
C1 C -0.04757(19) 0.4841(3) 0.14700(17) 0.0284(5) Uani 1 1 d . . .
C2 C -0.13127(19) 0.4109(3) 0.18986(17) 0.0305(5) Uani 1 1 d . . .
H2 H -0.1195 0.3453 0.2435 0.037 Uiso 1 1 calc R . .
C3 C -0.2326(2) 0.4339(3) 0.15395(18) 0.0368(6) Uani 1 1 d . . .
H3 H -0.2892 0.3837 0.1836 0.044 Uiso 1 1 calc R . .
C4 C -0.2516(2) 0.5292(4) 0.0755(2) 0.0402(6) Uani 1 1 d . . .
H4 H -0.3210 0.5441 0.0524 0.048 Uiso 1 1 calc R . .
C5 C -0.1700(2) 0.6026(3) 0.03077(18) 0.0370(6) Uani 1 1 d . . .
H5 H -0.1819 0.6682 -0.0227 0.044 Uiso 1 1 calc R . .
C6 C -0.0703(2) 0.5766(3) 0.06695(17) 0.0316(5) Uani 1 1 d . . .
C7 C 0.0261(2) 0.6405(3) 0.02942(17) 0.0331(5) Uani 1 1 d . . .
H7 H 0.0278 0.7103 -0.0227 0.040 Uiso 1 1 calc R . .
C8 C 0.2139(2) 0.6470(3) 0.04947(18) 0.0322(5) Uani 1 1 d . . .
H8 H 0.2060 0.7309 0.0023 0.039 Uiso 1 1 calc R . .
C9 C 0.2749(2) 0.5252(3) -0.00321(19) 0.0386(6) Uani 1 1 d . . .
H9 H 0.2742 0.4358 0.0396 0.046 Uiso 1 1 calc R . .
C10 C 0.2243(3) 0.4864(4) -0.1024(2) 0.0497(8) Uani 1 1 d . . .
H10A H 0.1519 0.4563 -0.0918 0.075 Uiso 1 1 calc R . .
H10B H 0.2628 0.4057 -0.1331 0.075 Uiso 1 1 calc R . .
H10C H 0.2257 0.5723 -0.1460 0.075 Uiso 1 1 calc R . .
C11 C 0.3881(3) 0.5705(5) -0.0187(2) 0.0568(9) Uani 1 1 d . . .
H11A H 0.4255 0.4911 -0.0520 0.085 Uiso 1 1 calc R . .
H11B H 0.4210 0.5904 0.0455 0.085 Uiso 1 1 calc R . .
H11C H 0.3903 0.6592 -0.0597 0.085 Uiso 1 1 calc R . .
C12 C 0.26436(19) 0.7055(3) 0.14423(18) 0.0327(5) Uani 1 1 d . . .
H12A H 0.3292 0.7582 0.1271 0.039 Uiso 1 1 calc R . .
H12B H 0.2165 0.7768 0.1754 0.039 Uiso 1 1 calc R . .
C13 C 0.22704(18) 0.6715(3) 0.38864(18) 0.0314(5) Uani 1 1 d . . .
C14 C 0.2186(2) 0.8218(3) 0.4061(2) 0.0394(6) Uani 1 1 d . . .
H14 H 0.1994 0.8860 0.3537 0.047 Uiso 1 1 calc R . .
C15 C 0.2383(2) 0.8782(4) 0.5004(2) 0.0501(8) Uani 1 1 d . . .
H15 H 0.2314 0.9805 0.5121 0.060 Uiso 1 1 calc R . .
C16 C 0.2680(2) 0.7856(4) 0.5771(2) 0.0549(9) Uani 1 1 d . . .
H16 H 0.2820 0.8257 0.6408 0.066 Uiso 1 1 calc R . .
C17 C 0.2778(2) 0.6346(4) 0.5625(2) 0.0486(8) Uani 1 1 d . . .
H17 H 0.2970 0.5707 0.6151 0.058 Uiso 1 1 calc R . .
C18 C 0.25810(19) 0.5817(3) 0.46765(18) 0.0350(6) Uani 1 1 d . . .
C19 C 0.26387(19) 0.4291(3) 0.43486(18) 0.0344(6) Uani 1 1 d . . .
H19 H 0.2808 0.3501 0.4779 0.041 Uiso 1 1 calc R . .
C20 C 0.24083(19) 0.2677(3) 0.29505(18) 0.0316(5) Uani 1 1 d . . .
H20 H 0.2423 0.1916 0.3484 0.038 Uiso 1 1 calc R . .
C21 C 0.3367(2) 0.2436(3) 0.2288(2) 0.0372(6) Uani 1 1 d . . .
H21 H 0.3313 0.3106 0.1704 0.045 Uiso 1 1 calc R . .
C22 C 0.3389(2) 0.0849(3) 0.1916(2) 0.0436(6) Uani 1 1 d . . .
H22A H 0.3998 0.0707 0.1493 0.065 Uiso 1 1 calc R . .
H22B H 0.2752 0.0646 0.1536 0.065 Uiso 1 1 calc R . .
H22C H 0.3432 0.0180 0.2483 0.065 Uiso 1 1 calc R . .
C23 C 0.4386(2) 0.2769(4) 0.2844(3) 0.0543(8) Uani 1 1 d . . .
H23A H 0.4373 0.3783 0.3084 0.082 Uiso 1 1 calc R . .
H23B H 0.4976 0.2639 0.2396 0.082 Uiso 1 1 calc R . .
H23C H 0.4459 0.2098 0.3407 0.082 Uiso 1 1 calc R . .
C24 C 0.13721(19) 0.2526(3) 0.23855(17) 0.0307(5) Uani 1 1 d . . .
H24A H 0.1288 0.1497 0.2166 0.037 Uiso 1 1 calc R . .
H24B H 0.0792 0.2757 0.2838 0.037 Uiso 1 1 calc R . .
C30 C -0.0560(2) 0.7703(3) 0.3613(2) 0.0376(6) Uani 1 1 d . . .
H30 H -0.0085 0.6950 0.3323 0.045 Uiso 1 1 calc R A 1
Cl1 Cl -0.18595(5) 0.72597(9) 0.32922(5) 0.04356(16) Uani 1 1 d . B .
Cl2 Cl -0.0252(3) 0.9444(4) 0.3101(2) 0.0680(10) Uani 0.683(18) 1 d P B 1
Cl3 Cl -0.0371(3) 0.7745(9) 0.4883(3) 0.0654(10) Uani 0.683(18) 1 d P B 1
Cl2A Cl -0.0357(6) 0.9521(8) 0.352(2) 0.124(5) Uani 0.317(18) 1 d P B 2
Cl3A Cl -0.0396(7) 0.708(2) 0.4882(6) 0.070(3) Uani 0.317(18) 1 d P B 2
C40 C 0.49768(18) 0.7163(3) 0.33085(18) 0.0341(5) Uani 1 1 d . . .
H40 H 0.4228 0.6894 0.3206 0.041 Uiso 1 1 calc R . .
Cl4 Cl 0.55369(9) 0.59435(12) 0.41391(9) 0.0859(4) Uani 1 1 d . . .
Cl5 Cl 0.55995(7) 0.7114(2) 0.21896(7) 0.1036(5) Uani 1 1 d . . .
Cl6 Cl 0.50451(10) 0.89079(12) 0.38327(13) 0.1030(5) Uani 1 1 d . . .

loop_
_atom_site_aniso_label
_atom_site_aniso_U_11
_atom_site_aniso_U_22
_atom_site_aniso_U_33
_atom_site_aniso_U_23
_atom_site_aniso_U_13
_atom_site_aniso_U_12
B1 0.0330(13) 0.0265(13) 0.0200(11) -0.0012(9) 0.0051(9) -0.0047(10)
B2 0.0282(12) 0.0302(13) 0.0218(11) -0.0039(10) 0.0049(9) -0.0017(10)
N1 0.0386(11) 0.0258(10) 0.0216(9) -0.0025(8) 0.0050(8) -0.0061(9)
N2 0.0277(9) 0.0340(10) 0.0258(9) 0.0015(8) 0.0041(7) -0.0029(8)
O1 0.0366(9) 0.0273(8) 0.0228(8) -0.0020(6) 0.0045(6) -0.0021(7)
O2 0.0296(8) 0.0313(9) 0.0281(8) -0.0033(7) 0.0081(6) -0.0043(7)
O3 0.0308(8) 0.0286(8) 0.0201(7) -0.0047(6) 0.0027(6) -0.0023(7)
C1 0.0340(12) 0.0298(12) 0.0215(10) -0.0054(9) 0.0000(9) -0.0024(10)
C2 0.0342(12) 0.0341(12) 0.0231(10) -0.0026(9) 0.0012(9) -0.0051(10)
C3 0.0344(12) 0.0500(16) 0.0260(11) -0.0068(11) 0.0004(9) -0.0075(12)
C4 0.0352(13) 0.0531(17) 0.0323(13) -0.0070(12) -0.0043(10) 0.0010(12)
C5 0.0436(14) 0.0400(14) 0.0272(11) 0.0013(11) -0.0027(10) 0.0037(12)
C6 0.0399(13) 0.0289(12) 0.0260(11) -0.0024(10) 0.0001(9) -0.0013(10)
C7 0.0440(14) 0.0324(13) 0.0227(11) 0.0012(9) 0.0021(10) -0.0012(11)
C8 0.0387(13) 0.0313(12) 0.0268(11) 0.0016(9) 0.0079(10) -0.0092(10)
C9 0.0453(15) 0.0426(15) 0.0281(12) -0.0034(11) 0.0129(11) -0.0055(12)
C10 0.0635(19) 0.0545(19) 0.0312(14) -0.0094(13) 0.0068(13) -0.0051(15)
C11 0.0497(17) 0.071(2) 0.0496(17) -0.0163(17) 0.0215(14) -0.0128(17)
C12 0.0364(12) 0.0284(12) 0.0334(12) -0.0029(10) 0.0067(10) -0.0095(10)
C13 0.0225(10) 0.0430(14) 0.0288(11) -0.0113(10) 0.0038(9) -0.0027(10)
C14 0.0286(12) 0.0434(15) 0.0462(15) -0.0200(12) 0.0034(11) -0.0036(11)
C15 0.0381(14) 0.061(2) 0.0510(17) -0.0315(16) 0.0026(13) -0.0012(14)
C16 0.0393(14) 0.085(3) 0.0403(15) -0.0372(17) 0.0051(12) -0.0080(16)
C17 0.0411(15) 0.079(2) 0.0256(13) -0.0153(14) 0.0017(11) -0.0062(15)
C18 0.0266(11) 0.0510(16) 0.0275(11) -0.0090(11) 0.0049(9) -0.0068(11)
C19 0.0293(12) 0.0459(16) 0.0281(11) 0.0003(11) 0.0020(9) -0.0043(11)
C20 0.0356(12) 0.0285(12) 0.0307(11) 0.0044(9) 0.0020(9) -0.0010(10)
C21 0.0392(13) 0.0331(13) 0.0394(13) 0.0025(11) 0.0084(10) 0.0063(11)
C22 0.0445(15) 0.0426(16) 0.0437(15) -0.0141(13) -0.0052(12) 0.0088(13)
C23 0.0368(14) 0.0455(17) 0.081(2) -0.0196(17) 0.0090(14) -0.0052(13)
C24 0.0380(12) 0.0256(12) 0.0287(11) 0.0006(9) 0.0039(9) -0.0052(10)
C30 0.0333(12) 0.0411(15) 0.0384(13) -0.0002(12) 0.0025(10) 0.0040(11)
Cl1 0.0387(3) 0.0485(4) 0.0435(3) -0.0069(3) -0.0009(3) -0.0034(3)
Cl2 0.0467(13) 0.0590(14) 0.098(2) 0.0303(12) -0.0216(11) -0.0151(10)
Cl3 0.0368(9) 0.125(3) 0.0341(8) -0.0077(16) 0.0031(6) 0.0050(16)
Cl2A 0.049(2) 0.032(2) 0.293(15) 0.002(5) 0.014(6) 0.0003(16)
Cl3A 0.0413(18) 0.135(7) 0.0329(17) -0.003(4) -0.0033(13) -0.006(4)
C40 0.0257(10) 0.0385(13) 0.0381(12) 0.0010(11) -0.0028(9) -0.0023(11)
Cl4 0.0840(7) 0.0652(6) 0.1077(8) 0.0442(6) -0.0523(6) -0.0250(5)
Cl5 0.0507(5) 0.2165(16) 0.0439(4) -0.0183(7) 0.0138(4) -0.0369(8)
Cl6 0.0766(7) 0.0604(6) 0.1711(13) -0.0523(8) -0.0544(8) 0.0295(5)

loop_
_atom_type_symbol
_atom_type_description
_atom_type_scat_dispersion_real
_atom_type_scat_dispersion_imag
_atom_type_scat_source
C C 0.0033 0.0016 'International Tables Vol C Tables 4.2.6.8 and 6.1.1.4'
H H 0.0000 0.0000 'International Tables Vol C Tables 4.2.6.8 and 6.1.1.4'
N N 0.0061 0.0033 'International Tables Vol C Tables 4.2.6.8 and 6.1.1.4'
O O 0.0106 0.0060 'International Tables Vol C Tables 4.2.6.8 and 6.1.1.4'
B B 0.0013 0.0007 'International Tables Vol C Tables 4.2.6.8 and 6.1.1.4'
Cl Cl 0.1484 0.1585 'International Tables Vol C Tables 4.2.6.8 and 6.1.1.4'

loop_
_geom_angle_atom_site_label_1
_geom_angle_atom_site_label_2
_geom_angle_atom_site_label_3
_geom_angle
O3 B1 O1 116.0(2)
O3 B1 C1 113.44(19)
O1 B1 C1 115.72(19)
O3 B1 N1 106.95(18)
O1 B1 N1 106.58(18)
C1 B1 N1 95.28(18)
O3 B2 O2 115.94(19)
O3 B2 C13 113.28(19)
O2 B2 C13 114.6(2)
O3 B2 N2 109.42(19)
O2 B2 N2 104.57(18)
C13 B2 N2 96.69(18)
C7 N1 C8 122.3(2)
C7 N1 B1 111.13(19)
C8 N1 B1 125.97(19)
C19 N2 C20 122.6(2)
C19 N2 B2 110.9(2)
C20 N2 B2 126.25(18)
C24 O1 B1 115.76(17)
C12 O2 B2 115.30(18)
B1 O3 B2 120.63(18)
C2 C1 C6 116.9(2)
C2 C1 B1 133.0(2)
C6 C1 B1 110.1(2)
C1 C2 C3 120.0(2)
C1 C2 H2 120.0
C3 C2 H2 120.0
C4 C3 C2 121.0(3)
C4 C3 H3 119.5
C2 C3 H3 119.5
C5 C4 C3 120.3(3)
C5 C4 H4 119.8
C3 C4 H4 119.8
C4 C5 C6 117.5(2)
C4 C5 H5 121.2
C6 C5 H5 121.2
C5 C6 C1 124.2(2)
C5 C6 C7 126.2(2)
C1 C6 C7 109.6(2)
N1 C7 C6 113.5(2)
N1 C7 H7 123.3
C6 C7 H7 123.3
N1 C8 C12 108.26(19)
N1 C8 C9 109.5(2)
C12 C8 C9 115.3(2)
N1 C8 H8 107.9
C12 C8 H8 107.9
C9 C8 H8 107.9
C11 C9 C10 109.9(2)
C11 C9 C8 110.9(2)
C10 C9 C8 111.1(3)
C11 C9 H9 108.3
C10 C9 H9 108.3
C8 C9 H9 108.3
C9 C10 H10A 109.5
C9 C10 H10B 109.5
H10A C10 H10B 109.5
C9 C10 H10C 109.5
H10A C10 H10C 109.5
H10B C10 H10C 109.5
C9 C11 H11A 109.5
C9 C11 H11B 109.5
H11A C11 H11B 109.5
C9 C11 H11C 109.5
H11A C11 H11C 109.5
H11B C11 H11C 109.5
O2 C12 C8 112.9(2)
O2 C12 H12A 109.0
C8 C12 H12A 109.0
O2 C12 H12B 109.0
C8 C12 H12B 109.0
H12A C12 H12B 107.8
C14 C13 C18 117.8(2)
C14 C13 B2 133.2(3)
C18 C13 B2 109.0(2)
C15 C14 C13 120.2(3)
C15 C14 H14 119.9
C13 C14 H14 119.9
C16 C15 C14 120.3(3)
C16 C15 H15 119.8
C14 C15 H15 119.8
C15 C16 C17 121.2(3)
C15 C16 H16 119.4
C17 C16 H16 119.4
C18 C17 C16 117.2(3)
C18 C17 H17 121.4
C16 C17 H17 121.4
C17 C18 C13 123.3(3)
C17 C18 C19 126.9(3)
C13 C18 C19 109.8(2)
N2 C19 C18 113.5(2)
N2 C19 H19 123.2
C18 C19 H19 123.2
N2 C20 C24 108.6(2)
N2 C20 C21 111.3(2)
C24 C20 C21 112.9(2)
N2 C20 H20 108.0
C24 C20 H20 108.0
C21 C20 H20 108.0
C22 C21 C23 109.3(2)
C22 C21 C20 110.0(2)
C23 C21 C20 111.5(2)
C22 C21 H21 108.7
C23 C21 H21 108.7
C20 C21 H21 108.7
C21 C22 H22A 109.5
C21 C22 H22B 109.5
H22A C22 H22B 109.5
C21 C22 H22C 109.5
H22A C22 H22C 109.5
H22B C22 H22C 109.5
C21 C23 H23A 109.5
C21 C23 H23B 109.5
H23A C23 H23B 109.5
C21 C23 H23C 109.5
H23A C23 H23C 109.5
H23B C23 H23C 109.5
O1 C24 C20 112.79(19)
O1 C24 H24A 109.0
C20 C24 H24A 109.0
O1 C24 H24B 109.0
C20 C24 H24B 109.0
H24A C24 H24B 107.8
Cl2A C30 Cl3 91.6(8)
Cl2A C30 Cl1 110.7(4)
Cl3 C30 Cl1 111.9(2)
Cl3 C30 Cl2 109.7(3)
Cl1 C30 Cl2 108.73(17)
Cl2A C30 Cl3A 110.9(6)
Cl1 C30 Cl3A 105.3(3)
Cl2 C30 Cl3A 128.4(5)
Cl2A C30 H30 123.6
Cl3 C30 H30 108.8
Cl1 C30 H30 108.8
Cl2 C30 H30 108.8
Cl3A C30 H30 95.2
Cl5 C40 Cl4 111.15(16)
Cl5 C40 Cl6 111.08(17)
Cl4 C40 Cl6 107.63(14)
Cl5 C40 H40 109.0
Cl4 C40 H40 109.0
Cl6 C40 H40 109.0

loop_
_geom_bond_atom_site_label_1
_geom_bond_atom_site_label_2
_geom_bond_distance
B1 O3 1.425(3)
B1 O1 1.454(3)
B1 C1 1.629(4)
B1 N1 1.684(3)
B2 O3 1.427(3)
B2 O2 1.463(3)
B2 C13 1.627(3)
B2 N2 1.658(3)
N1 C7 1.282(3)
N1 C8 1.480(3)
N2 C19 1.283(3)
N2 C20 1.465(3)
O1 C24 1.419(3)
O2 C12 1.417(3)
C1 C2 1.394(3)
C1 C6 1.401(3)
C2 C3 1.400(4)
C2 H2 0.9500
C3 C4 1.391(4)
C3 H3 0.9500
C4 C5 1.385(4)
C4 H4 0.9500
C5 C6 1.385(4)
C5 H5 0.9500
C6 C7 1.462(4)
C7 H7 0.9500
C8 C12 1.527(3)
C8 C9 1.536(4)
C8 H8 1.0000
C9 C11 1.525(4)
C9 C10 1.527(4)
C9 H9 1.0000
C10 H10A 0.9800
C10 H10B 0.9800
C10 H10C 0.9800
C11 H11A 0.9800
C11 H11B 0.9800
C11 H11C 0.9800
C12 H12A 0.9900
C12 H12B 0.9900
C13 C14 1.395(4)
C13 C18 1.401(4)
C14 C15 1.395(4)
C14 H14 0.9500
C15 C16 1.389(5)
C15 H15 0.9500
C16 C17 1.396(5)
C16 H16 0.9500
C17 C18 1.391(4)
C17 H17 0.9500
C18 C19 1.462(4)
C19 H19 0.9500
C20 C24 1.534(3)
C20 C21 1.543(3)
C20 H20 1.0000
C21 C22 1.531(4)
C21 C23 1.533(4)
C21 H21 1.0000
C22 H22A 0.9800
C22 H22B 0.9800
C22 H22C 0.9800
C23 H23A 0.9800
C23 H23B 0.9800
C23 H23C 0.9800
C24 H24A 0.9900
C24 H24B 0.9900
C30 Cl2A 1.681(8)
C30 Cl3 1.732(5)
C30 Cl1 1.766(3)
C30 Cl2 1.777(4)
C30 Cl3A 1.815(10)
C30 H30 1.0000
C40 Cl5 1.716(3)
C40 Cl4 1.732(3)
C40 Cl6 1.743(3)
C40 H40 1.0000
